data_4101911
loop_
_publ_author_name
'Ori Gidron'
'Yael Diskin-Posner'
'Michael Bendikov'

_publ_section_title
;
 \a-Oligofurans
;
_journal_name_full 'Journal of the American Chemical Society'
_journal_page_first 2148
_journal_page_last 2150
_journal_paper_doi 10.1021/ja9093346
_journal_volume 132
_journal_year 2010
_chemical_formula_moiety 'C12 H8 O3'
_chemical_formula_sum 'C12 H8 O3'
_chemical_formula_weight 200.18
_chemical_name_systematic
; 
 ? 
;
_space_group_IT_number 9
_symmetry_cell_setting monoclinic
_symmetry_space_group_name_Hall 'C -2yc'
_symmetry_space_group_name_H-M 'C 1 c 1'
_atom_sites_solution_hydrogens geom
_atom_sites_solution_primary direct
_atom_sites_solution_secondary difmap
_audit_creation_method SHELXL-97
_cell_angle_alpha 90.00
_cell_angle_beta 116.82(3)
_cell_angle_gamma 90.00
_cell_formula_units_Z 12
_cell_length_a 17.982(5)
_cell_length_b 16.300(5)
_cell_length_c 10.747(2)
_cell_measurement_reflns_used 24347
_cell_measurement_temperature 100(2)
_cell_measurement_theta_max 28.207
_cell_measurement_theta_min 2.271
_cell_volume 2811.2(15)
_computing_cell_refinement 'APEX II'
_computing_data_collection 'APEX II'
_computing_data_reduction 'APEX II'
_computing_structure_refinement 'SHELXL-97 (Sheldrick, 1997)'
_computing_structure_solution 'SHELXS-97 (Sheldrick, 1990)'
_diffrn_ambient_temperature 100(2)
_diffrn_measured_fraction_theta_full .998
_diffrn_measured_fraction_theta_max .998
_diffrn_measurement_device_type 'Bruker Kappa APEX II CCD'
_diffrn_measurement_method 'phi and omega scans'
_diffrn_radiation_monochromator graphite
_diffrn_radiation_source 'fine-focus sealed tube'
_diffrn_radiation_type MoK\a
_diffrn_radiation_wavelength 0.71073
_diffrn_reflns_av_R_equivalents 0.0344
_diffrn_reflns_av_sigmaI/netI 0.0258
_diffrn_reflns_limit_h_max 18
_diffrn_reflns_limit_h_min -24
_diffrn_reflns_limit_k_max 21
_diffrn_reflns_limit_k_min -21
_diffrn_reflns_limit_l_max 14
_diffrn_reflns_limit_l_min -13
_diffrn_reflns_number 23866
_diffrn_reflns_theta_full 28.45
_diffrn_reflns_theta_max 28.45
_diffrn_reflns_theta_min 1.78
_exptl_absorpt_coefficient_mu 0.103
_exptl_absorpt_correction_T_max 0.9922
_exptl_absorpt_correction_T_min 0.9644
_exptl_absorpt_correction_type numerical
_exptl_absorpt_process_details 'SHELXL-97 (Sheldrick, 1997)'
_exptl_crystal_colour colorless
_exptl_crystal_density_diffrn 1.419
_exptl_crystal_density_method 'not measured'
_exptl_crystal_description prism
_exptl_crystal_F_000 1248
_exptl_crystal_size_max 0.36
_exptl_crystal_size_mid 0.11
_exptl_crystal_size_min 0.08
_refine_diff_density_max .369
_refine_diff_density_min -.222
_refine_diff_density_rms .054
_refine_ls_abs_structure_details 'Flack H D (1983), Acta Cryst. A39, 876-881'
_refine_ls_abs_structure_Flack -10(10)
_refine_ls_extinction_method none
_refine_ls_goodness_of_fit_ref 1.016
_refine_ls_hydrogen_treatment constr
_refine_ls_matrix_type full
_refine_ls_number_parameters 406
_refine_ls_number_reflns 3543
_refine_ls_number_restraints 2
_refine_ls_restrained_S_all 1.016
_refine_ls_R_factor_all 0.0529
_refine_ls_R_factor_gt 0.0403
_refine_ls_shift/su_max 0.004
_refine_ls_shift/su_mean 0.001
_refine_ls_structure_factor_coef Fsqd
_refine_ls_weighting_details 'calc w=1/[\s^2^(Fo^2^)+(0.0720P)^2^+1.0233P] where P=(Fo^2^+2Fc^2^)/3'
_refine_ls_weighting_scheme calc
_refine_ls_wR_factor_gt 0.1045
_refine_ls_wR_factor_ref 0.1137
_reflns_number_gt 2925
_reflns_number_total 3543
_reflns_threshold_expression >2sigma(I)
_cod_data_source_file ja9093346_si_002.cif
_cod_data_source_block 750301
_cod_original_sg_symbol_Hall C-2yc
_cod_database_code 4101911

loop_
_symmetry_equiv_pos_as_xyz
'x, y, z'
'x, -y, z+1/2'
'x+1/2, y+1/2, z'
'x+1/2, -y+1/2, z+1/2'

loop_
_atom_site_label
_atom_site_type_symbol
_atom_site_fract_x
_atom_site_fract_y
_atom_site_fract_z
_atom_site_U_iso_or_equiv
_atom_site_adp_type
_atom_site_occupancy
_atom_site_symmetry_multiplicity
_atom_site_calc_flag
_atom_site_refinement_flags
_atom_site_disorder_assembly
_atom_site_disorder_group
O1 O 0.24538(12) 0.61406(11) 0.38729(19) 0.0213(4) Uani 1 1 d . . .
O2 O 0.06498(12) 0.50788(11) 0.3718(2) 0.0167(4) Uani 1 1 d . . .
O3 O -0.08925(12) 0.35107(11) 0.1969(2) 0.0212(4) Uani 1 1 d . . .
C4 C 0.29342(18) 0.67160(17) 0.4813(3) 0.0228(6) Uani 1 1 d . . .
H4 H 0.3422 0.6954 0.4834 0.027 Uiso 1 1 calc R . .
C5 C 0.26225(19) 0.69019(17) 0.5711(3) 0.0217(6) Uani 1 1 d . . .
H5 H 0.2844 0.7285 0.6456 0.026 Uiso 1 1 calc R . .
C6 C 0.18958(19) 0.64101(17) 0.5318(3) 0.0203(6) Uani 1 1 d . . .
H6 H 0.1538 0.6398 0.5751 0.024 Uiso 1 1 calc R . .
C7 C 0.18182(17) 0.59610(15) 0.4197(3) 0.0168(5) Uani 1 1 d . . .
C8 C 0.12368(18) 0.53549(17) 0.3322(3) 0.0173(6) Uani 1 1 d . . .
C9 C 0.1146(2) 0.49733(17) 0.2143(3) 0.0197(6) Uani 1 1 d . . .
H9 H 0.1472 0.5057 0.1664 0.024 Uiso 1 1 calc R . .
C10 C 0.0460(2) 0.44181(17) 0.1761(3) 0.0194(6) Uani 1 1 d . . .
H10 H 0.0240 0.4062 0.0977 0.023 Uiso 1 1 calc R . .
C11 C 0.01890(18) 0.45026(16) 0.2741(3) 0.0159(6) Uani 1 1 d . . .
C12 C -0.04507(17) 0.40878(16) 0.2954(3) 0.0178(6) Uani 1 1 d . . .
C13 C -0.07257(18) 0.41227(17) 0.3943(3) 0.0196(6) Uani 1 1 d . . .
H13 H -0.0523 0.4470 0.4738 0.023 Uiso 1 1 calc R . .
C14 C -0.13799(19) 0.35333(18) 0.3544(3) 0.0225(7) Uani 1 1 d . . .
H14 H -0.1699 0.3411 0.4025 0.027 Uiso 1 1 calc R . .
C15 C -0.14578(18) 0.31836(17) 0.2355(3) 0.0237(6) Uani 1 1 d . . .
H15 H -0.1850 0.2768 0.1855 0.028 Uiso 1 1 calc R . .
O16 O 0.06868(12) 0.23212(12) 0.37904(19) 0.0232(4) Uani 1 1 d . . .
O17 O 0.24895(12) 0.34051(11) 0.39970(19) 0.0176(4) Uani 1 1 d . . .
O18 O 0.40130(12) 0.49872(12) 0.5740(2) 0.0218(4) Uani 1 1 d . . .
C19 C 0.02091(18) 0.17549(17) 0.2803(3) 0.0250(6) Uani 1 1 d . . .
H19 H -0.0281 0.1507 0.2756 0.030 Uiso 1 1 calc R . .
C20 C 0.05289(19) 0.15998(18) 0.1918(3) 0.0253(7) Uani 1 1 d . . .
H20 H 0.0316 0.1228 0.1156 0.030 Uiso 1 1 calc R . .
C21 C 0.12574(18) 0.21068(16) 0.2346(3) 0.0205(6) Uani 1 1 d . . .
H21 H 0.1619 0.2140 0.1922 0.025 Uiso 1 1 calc R . .
C22 C 0.13219(16) 0.25258(16) 0.3475(3) 0.0181(5) Uani 1 1 d . . .
C23 C 0.18994(17) 0.31244(16) 0.4372(3) 0.0166(5) Uani 1 1 d . . .
C24 C 0.19914(18) 0.34998(16) 0.5571(3) 0.0188(6) Uani 1 1 d . . .
H24 H 0.1663 0.3413 0.6047 0.023 Uiso 1 1 calc R . .
C25 C 0.26765(18) 0.40469(17) 0.5965(3) 0.0187(6) Uani 1 1 d . . .
H25 H 0.2899 0.4394 0.6760 0.022 Uiso 1 1 calc R . .
C26 C 0.29521(17) 0.39775(15) 0.4983(3) 0.0173(5) Uani 1 1 d . . .
C27 C 0.35833(16) 0.44032(16) 0.4757(3) 0.0173(5) Uani 1 1 d . . .
C28 C 0.38460(18) 0.43745(18) 0.3762(3) 0.0211(6) Uani 1 1 d . . .
H28 H 0.3649 0.4022 0.2974 0.025 Uiso 1 1 calc R . .
C29 C 0.44801(19) 0.49836(18) 0.4140(3) 0.0241(6) Uani 1 1 d . . .
H29 H 0.4791 0.5115 0.3649 0.029 Uiso 1 1 calc R . .
C30 C 0.45545(18) 0.53339(17) 0.5314(3) 0.0229(6) Uani 1 1 d . . .
H30 H 0.4932 0.5765 0.5789 0.027 Uiso 1 1 calc R . .
O31 O 0.55840(12) 0.30210(12) 0.3745(2) 0.0237(4) Uani 1 1 d . . .
O32 O 0.40363(12) 0.14609(11) 0.19877(19) 0.0176(4) Uani 1 1 d . . .
O33 O 0.22603(13) 0.03582(12) 0.1837(2) 0.0271(4) Uani 1 1 d . . .
C34 C 0.61601(18) 0.33288(18) 0.3365(3) 0.0256(6) Uani 1 1 d . . .
H34 H 0.6558 0.3740 0.3866 0.031 Uiso 1 1 calc R . .
C35 C 0.60885(18) 0.29715(17) 0.2186(3) 0.0239(6) Uani 1 1 d . . .
H35 H 0.6420 0.3076 0.1722 0.029 Uiso 1 1 calc R . .
C36 C 0.54118(18) 0.24020(17) 0.1774(3) 0.0224(6) Uani 1 1 d . . .
H36 H 0.5200 0.2059 0.0973 0.027 Uiso 1 1 calc R . .
C37 C 0.51338(16) 0.24492(16) 0.2749(3) 0.0188(5) Uani 1 1 d . . .
C38 C 0.45003(17) 0.20322(16) 0.2971(3) 0.0184(6) Uani 1 1 d . . .
C39 C 0.42376(19) 0.20866(17) 0.3980(3) 0.0199(6) Uani 1 1 d . . .
H39 H 0.4460 0.2433 0.4777 0.024 Uiso 1 1 calc R . .
C40 C 0.35693(19) 0.15248(17) 0.3607(3) 0.0190(6) Uani 1 1 d . . .
H40 H 0.3252 0.1425 0.4098 0.023 Uiso 1 1 calc R . .
C41 C 0.34704(17) 0.11535(16) 0.2395(3) 0.0177(5) Uani 1 1 d . . .
C42 C 0.28886(17) 0.05523(15) 0.1509(3) 0.0180(5) Uani 1 1 d . . .
C43 C 0.28149(18) 0.01263(17) 0.0379(3) 0.0208(6) Uani 1 1 d . . .
H43 H 0.3172 0.0152 -0.0056 0.025 Uiso 1 1 calc R . .
C44 C 0.20841(19) -0.03735(17) -0.0026(3) 0.0288(7) Uani 1 1 d . . .
H44 H 0.1863 -0.0749 -0.0783 0.035 Uiso 1 1 calc R . .
C45 C 0.17772(19) -0.02064(18) 0.0868(3) 0.0297(7) Uani 1 1 d . . .
H45 H 0.1288 -0.0448 0.0836 0.036 Uiso 1 1 calc R . .

loop_
_atom_site_aniso_label
_atom_site_aniso_U_11
_atom_site_aniso_U_22
_atom_site_aniso_U_33
_atom_site_aniso_U_23
_atom_site_aniso_U_13
_atom_site_aniso_U_12
O1 0.0229(10) 0.0207(10) 0.0230(9) -0.0027(8) 0.0127(8) -0.0040(8)
O2 0.0169(10) 0.0143(9) 0.0171(9) -0.0004(8) 0.0061(8) -0.0015(8)
O3 0.0240(11) 0.0183(9) 0.0208(10) -0.0043(8) 0.0097(9) -0.0064(8)
C4 0.0195(14) 0.0168(13) 0.0290(15) 0.0010(11) 0.0082(12) -0.0047(11)
C5 0.0228(16) 0.0130(12) 0.0232(15) -0.0013(11) 0.0049(12) -0.0027(11)
C6 0.0241(15) 0.0174(13) 0.0212(14) 0.0016(10) 0.0117(12) -0.0009(11)
C7 0.0193(13) 0.0131(11) 0.0184(12) 0.0022(10) 0.0088(11) 0.0001(10)
C8 0.0175(15) 0.0146(12) 0.0184(13) 0.0025(11) 0.0069(12) 0.0005(11)
C9 0.0238(16) 0.0166(13) 0.0198(14) -0.0017(10) 0.0109(13) -0.0006(11)
C10 0.0226(16) 0.0139(13) 0.0191(14) -0.0025(11) 0.0071(12) -0.0013(11)
C11 0.0173(14) 0.0114(11) 0.0170(13) 0.0008(10) 0.0060(11) 0.0007(10)
C12 0.0181(14) 0.0131(12) 0.0169(12) -0.0002(10) 0.0031(11) 0.0003(10)
C13 0.0218(15) 0.0171(12) 0.0208(13) -0.0013(11) 0.0105(12) -0.0020(11)
C14 0.0226(16) 0.0224(15) 0.0229(15) 0.0040(11) 0.0106(13) -0.0025(11)
C15 0.0232(16) 0.0183(13) 0.0272(15) -0.0013(12) 0.0094(13) -0.0049(12)
O16 0.0232(10) 0.0212(9) 0.0254(9) -0.0010(8) 0.0110(8) -0.0046(8)
O17 0.0195(10) 0.0143(9) 0.0186(9) -0.0023(7) 0.0083(8) -0.0033(8)
O18 0.0206(10) 0.0190(9) 0.0232(10) -0.0039(8) 0.0076(8) -0.0045(8)
C19 0.0198(14) 0.0175(13) 0.0293(15) 0.0018(11) 0.0036(12) -0.0049(11)
C20 0.0292(17) 0.0131(12) 0.0228(15) 0.0006(10) 0.0022(13) -0.0001(11)
C21 0.0243(15) 0.0150(12) 0.0192(13) 0.0011(10) 0.0074(11) -0.0010(11)
C22 0.0173(13) 0.0153(12) 0.0180(12) 0.0039(10) 0.0047(10) 0.0014(10)
C23 0.0155(14) 0.0140(11) 0.0190(13) 0.0013(10) 0.0066(11) 0.0007(10)
C24 0.0204(15) 0.0151(12) 0.0204(14) -0.0008(10) 0.0089(12) -0.0005(11)
C25 0.0198(14) 0.0166(12) 0.0183(13) -0.0012(10) 0.0076(11) 0.0006(11)
C26 0.0162(13) 0.0121(11) 0.0183(13) -0.0012(10) 0.0031(11) 0.0001(10)
C27 0.0158(13) 0.0130(11) 0.0188(13) -0.0008(9) 0.0039(11) 0.0001(9)
C28 0.0213(15) 0.0197(13) 0.0186(13) 0.0014(10) 0.0058(12) -0.0018(11)
C29 0.0226(15) 0.0223(14) 0.0274(15) 0.0059(11) 0.0114(13) 0.0002(11)
C30 0.0196(14) 0.0178(13) 0.0271(15) -0.0005(11) 0.0068(12) -0.0052(11)
O31 0.0246(10) 0.0193(9) 0.0244(9) -0.0048(8) 0.0086(8) -0.0050(8)
O32 0.0198(10) 0.0147(8) 0.0182(9) -0.0021(7) 0.0086(8) -0.0012(7)
O33 0.0261(11) 0.0248(10) 0.0331(11) 0.0004(9) 0.0158(9) -0.0021(9)
C34 0.0196(14) 0.0192(13) 0.0327(15) 0.0006(12) 0.0070(13) -0.0045(11)
C35 0.0228(15) 0.0176(13) 0.0307(16) 0.0014(11) 0.0115(13) -0.0008(11)
C36 0.0223(15) 0.0173(12) 0.0255(14) -0.0022(11) 0.0091(12) 0.0005(11)
C37 0.0179(13) 0.0136(12) 0.0203(13) -0.0018(10) 0.0046(11) 0.0012(10)
C38 0.0199(14) 0.0119(11) 0.0176(13) 0.0004(10) 0.0032(11) 0.0016(10)
C39 0.0238(16) 0.0168(12) 0.0176(13) -0.0002(10) 0.0079(13) 0.0021(11)
C40 0.0236(15) 0.0180(13) 0.0155(13) 0.0020(10) 0.0088(12) 0.0012(11)
C41 0.0211(14) 0.0133(11) 0.0187(13) 0.0030(10) 0.0091(11) 0.0032(10)
C42 0.0192(13) 0.0126(11) 0.0221(13) 0.0031(10) 0.0093(11) 0.0024(10)
C43 0.0199(14) 0.0184(12) 0.0225(14) -0.0017(10) 0.0081(11) -0.0009(11)
C44 0.0241(15) 0.0168(13) 0.0347(17) -0.0026(12) 0.0037(13) -0.0012(12)
C45 0.0221(15) 0.0215(14) 0.0428(17) 0.0011(13) 0.0124(13) -0.0054(12)

loop_
_atom_type_symbol
_atom_type_description
_atom_type_scat_dispersion_real
_atom_type_scat_dispersion_imag
_atom_type_scat_source
C C .0033 .0000 'International Tables Vol C Tables 4.2.6.8 and 6.1.1.4'
H H .0000 .0000 'International Tables Vol C Tables 4.2.6.8 and 6.1.1.4'
O O .0106 .0000 'International Tables Vol C Tables 4.2.6.8 and 6.1.1.4'

loop_
_geom_angle_atom_site_label_1
_geom_angle_atom_site_label_2
_geom_angle_atom_site_label_3
_geom_angle
_geom_angle_site_symmetry_1
_geom_angle_site_symmetry_3
_geom_angle_publ_flag
C4 O1 C7 106.3(2) . . ?
C11 O2 C8 105.6(2) . . ?
C15 O3 C12 106.5(2) . . ?
C5 C4 O1 110.8(2) . . ?
C5 C4 H4 124.6 . . ?
O1 C4 H4 124.6 . . ?
C4 C5 C6 106.4(3) . . ?
C4 C5 H5 126.8 . . ?
C6 C5 H5 126.8 . . ?
C7 C6 C5 106.2(3) . . ?
C7 C6 H6 126.9 . . ?
C5 C6 H6 126.9 . . ?
C6 C7 O1 110.2(2) . . ?
C6 C7 C8 134.6(2) . . ?
O1 C7 C8 115.2(2) . . ?
C9 C8 O2 110.6(3) . . ?
C9 C8 C7 132.3(3) . . ?
O2 C8 C7 117.0(2) . . ?
C8 C9 C10 106.5(3) . . ?
C8 C9 H9 126.7 . . ?
C10 C9 H9 126.7 . . ?
C11 C10 C9 106.2(3) . . ?
C11 C10 H10 126.9 . . ?
C9 C10 H10 126.9 . . ?
C10 C11 O2 111.1(3) . . ?
C10 C11 C12 132.1(3) . . ?
O2 C11 C12 116.7(2) . . ?
C13 C12 O3 110.1(2) . . ?
C13 C12 C11 134.7(2) . . ?
O3 C12 C11 115.2(2) . . ?
C12 C13 C14 106.2(3) . . ?
C12 C13 H13 126.9 . . ?
C14 C13 H13 126.9 . . ?
C15 C14 C13 106.7(3) . . ?
C15 C14 H14 126.6 . . ?
C13 C14 H14 126.6 . . ?
C14 C15 O3 110.5(3) . . ?
C14 C15 H15 124.8 . . ?
O3 C15 H15 124.8 . . ?
C22 O16 C19 105.8(2) . . ?
C23 O17 C26 106.2(2) . . ?
C30 O18 C27 105.5(2) . . ?
C20 C19 O16 110.8(3) . . ?
C20 C19 H19 124.6 . . ?
O16 C19 H19 124.6 . . ?
C19 C20 C21 106.6(3) . . ?
C19 C20 H20 126.7 . . ?
C21 C20 H20 126.7 . . ?
C22 C21 C20 105.9(3) . . ?
C22 C21 H21 127.0 . . ?
C20 C21 H21 127.0 . . ?
C21 C22 O16 110.8(2) . . ?
C21 C22 C23 133.7(3) . . ?
O16 C22 C23 115.5(2) . . ?
C24 C23 O17 110.3(2) . . ?
C24 C23 C22 132.9(3) . . ?
O17 C23 C22 116.8(2) . . ?
C23 C24 C25 106.3(3) . . ?
C23 C24 H24 126.8 . . ?
C25 C24 H24 126.8 . . ?
C26 C25 C24 106.7(2) . . ?
C26 C25 H25 126.6 . . ?
C24 C25 H25 126.6 . . ?
C25 C26 O17 110.5(2) . . ?
C25 C26 C27 133.0(2) . . ?
O17 C26 C27 116.4(2) . . ?
C28 C27 O18 110.9(2) . . ?
C28 C27 C26 134.4(2) . . ?
O18 C27 C26 114.6(2) . . ?
C27 C28 C29 105.7(3) . . ?
C27 C28 H28 127.1 . . ?
C29 C28 H28 127.1 . . ?
C30 C29 C28 107.0(3) . . ?
C30 C29 H29 126.5 . . ?
C28 C29 H29 126.5 . . ?
C29 C30 O18 110.8(3) . . ?
C29 C30 H30 124.6 . . ?
O18 C30 H30 124.6 . . ?
C34 O31 C37 105.9(2) . . ?
C41 O32 C38 106.4(2) . . ?
C42 O33 C45 106.0(2) . . ?
C35 C34 O31 111.0(3) . . ?
C35 C34 H34 124.5 . . ?
O31 C34 H34 124.5 . . ?
C34 C35 C36 106.2(3) . . ?
C34 C35 H35 126.9 . . ?
C36 C35 H35 126.9 . . ?
C37 C36 C35 106.4(3) . . ?
C37 C36 H36 126.8 . . ?
C35 C36 H36 126.8 . . ?
C36 C37 O31 110.4(2) . . ?
C36 C37 C38 134.5(2) . . ?
O31 C37 C38 115.1(2) . . ?
C39 C38 O32 110.3(2) . . ?
C39 C38 C37 133.2(2) . . ?
O32 C38 C37 116.4(2) . . ?
C38 C39 C40 106.6(2) . . ?
C38 C39 H39 126.7 . . ?
C40 C39 H39 126.7 . . ?
C41 C40 C39 106.5(3) . . ?
C41 C40 H40 126.7 . . ?
C39 C40 H40 126.7 . . ?
O32 C41 C40 110.2(2) . . ?
O32 C41 C42 117.4(2) . . ?
C40 C41 C42 132.4(3) . . ?
C43 C42 O33 110.9(2) . . ?
C43 C42 C41 133.9(3) . . ?
O33 C42 C41 115.3(2) . . ?
C42 C43 C44 105.6(3) . . ?
C42 C43 H43 127.2 . . ?
C44 C43 H43 127.2 . . ?
C45 C44 C43 106.5(3) . . ?
C45 C44 H44 126.7 . . ?
C43 C44 H44 126.7 . . ?
C44 C45 O33 111.0(3) . . ?
C44 C45 H45 124.5 . . ?
O33 C45 H45 124.5 . . ?

loop_
_geom_bond_atom_site_label_1
_geom_bond_atom_site_label_2
_geom_bond_distance
_geom_bond_site_symmetry_2
_geom_bond_publ_flag
O1 C4 1.364(3) . ?
O1 C7 1.368(3) . ?
O2 C11 1.373(3) . ?
O2 C8 1.380(3) . ?
O3 C15 1.368(4) . ?
O3 C12 1.371(3) . ?
C4 C5 1.350(4) . ?
C4 H4 0.9500 . ?
C5 C6 1.425(4) . ?
C5 H5 0.9500 . ?
C6 C7 1.362(4) . ?
C6 H6 0.9500 . ?
C7 C8 1.437(4) . ?
C8 C9 1.353(4) . ?
C9 C10 1.432(4) . ?
C9 H9 0.9500 . ?
C10 C11 1.353(4) . ?
C10 H10 0.9500 . ?
C11 C12 1.439(3) . ?
C12 C13 1.360(4) . ?
C13 C14 1.427(4) . ?
C13 H13 0.9500 . ?
C14 C15 1.348(4) . ?
C14 H14 0.9500 . ?
C15 H15 0.9500 . ?
O16 C22 1.371(3) . ?
O16 C19 1.376(3) . ?
O17 C23 1.373(3) . ?
O17 C26 1.375(3) . ?
O18 C30 1.371(3) . ?
O18 C27 1.372(3) . ?
C19 C20 1.339(4) . ?
C19 H19 0.9500 . ?
C20 C21 1.438(4) . ?
C20 H20 0.9500 . ?
C21 C22 1.351(4) . ?
C21 H21 0.9500 . ?
C22 C23 1.434(4) . ?
C23 C24 1.368(4) . ?
C24 C25 1.422(4) . ?
C24 H24 0.9500 . ?
C25 C26 1.358(4) . ?
C25 H25 0.9500 . ?
C26 C27 1.441(4) . ?
C27 C28 1.350(4) . ?
C28 C29 1.426(4) . ?
C28 H28 0.9500 . ?
C29 C30 1.335(4) . ?
C29 H29 0.9500 . ?
C30 H30 0.9500 . ?
O31 C34 1.369(3) . ?
O31 C37 1.374(3) . ?
O32 C41 1.371(3) . ?
O32 C38 1.373(3) . ?
O33 C42 1.364(3) . ?
O33 C45 1.367(4) . ?
C34 C35 1.346(4) . ?
C34 H34 0.9500 . ?
C35 C36 1.432(4) . ?
C35 H35 0.9500 . ?
C36 C37 1.352(4) . ?
C36 H36 0.9500 . ?
C37 C38 1.436(4) . ?
C38 C39 1.368(4) . ?
C39 C40 1.417(4) . ?
C39 H39 0.9500 . ?
C40 C41 1.372(4) . ?
C40 H40 0.9500 . ?
C41 C42 1.436(4) . ?
C42 C43 1.352(4) . ?
C43 C44 1.437(4) . ?
C43 H43 0.9500 . ?
C44 C45 1.335(5) . ?
C44 H44 0.9500 . ?
C45 H45 0.9500 . ?

loop_
_geom_torsion_atom_site_label_1
_geom_torsion_atom_site_label_2
_geom_torsion_atom_site_label_3
_geom_torsion_atom_site_label_4
_geom_torsion
_geom_torsion_site_symmetry_1
_geom_torsion_site_symmetry_2
_geom_torsion_site_symmetry_3
_geom_torsion_site_symmetry_4
_geom_torsion_publ_flag
C7 O1 C4 C5 0.0(3) . . . . ?
O1 C4 C5 C6 0.2(3) . . . . ?
C4 C5 C6 C7 -0.3(3) . . . . ?
C5 C6 C7 O1 0.3(3) . . . . ?
C5 C6 C7 C8 179.6(3) . . . . ?
C4 O1 C7 C6 -0.2(3) . . . . ?
C4 O1 C7 C8 -179.6(2) . . . . ?
C11 O2 C8 C9 0.4(3) . . . . ?
C11 O2 C8 C7 -178.9(2) . . . . ?
C6 C7 C8 C9 173.6(4) . . . . ?
O1 C7 C8 C9 -7.2(4) . . . . ?
C6 C7 C8 O2 -7.3(4) . . . . ?
O1 C7 C8 O2 171.9(2) . . . . ?
O2 C8 C9 C10 -0.1(3) . . . . ?
C7 C8 C9 C10 179.1(3) . . . . ?
C8 C9 C10 C11 -0.2(3) . . . . ?
C9 C10 C11 O2 0.5(3) . . . . ?
C9 C10 C11 C12 -176.9(3) . . . . ?
C8 O2 C11 C10 -0.6(3) . . . . ?
C8 O2 C11 C12 177.2(2) . . . . ?
C15 O3 C12 C13 0.3(3) . . . . ?
C15 O3 C12 C11 179.4(2) . . . . ?
C10 C11 C12 C13 176.8(4) . . . . ?
O2 C11 C12 C13 -0.5(4) . . . . ?
C10 C11 C12 O3 -2.1(4) . . . . ?
O2 C11 C12 O3 -179.3(2) . . . . ?
O3 C12 C13 C14 -0.2(3) . . . . ?
C11 C12 C13 C14 -179.1(3) . . . . ?
C12 C13 C14 C15 0.0(3) . . . . ?
C13 C14 C15 O3 0.2(3) . . . . ?
C12 O3 C15 C14 -0.3(3) . . . . ?
C22 O16 C19 C20 0.7(3) . . . . ?
O16 C19 C20 C21 -0.8(3) . . . . ?
C19 C20 C21 C22 0.5(3) . . . . ?
C20 C21 C22 O16 -0.1(3) . . . . ?
C20 C21 C22 C23 -179.6(3) . . . . ?
C19 O16 C22 C21 -0.4(3) . . . . ?
C19 O16 C22 C23 179.3(2) . . . . ?
C26 O17 C23 C24 -0.8(3) . . . . ?
C26 O17 C23 C22 178.7(2) . . . . ?
C21 C22 C23 C24 -174.4(3) . . . . ?
O16 C22 C23 C24 6.0(4) . . . . ?
C21 C22 C23 O17 6.2(4) . . . . ?
O16 C22 C23 O17 -173.3(2) . . . . ?
O17 C23 C24 C25 0.1(3) . . . . ?
C22 C23 C24 C25 -179.3(3) . . . . ?
C23 C24 C25 C26 0.6(3) . . . . ?
C24 C25 C26 O17 -1.1(3) . . . . ?
C24 C25 C26 C27 175.4(3) . . . . ?
C23 O17 C26 C25 1.1(3) . . . . ?
C23 O17 C26 C27 -176.0(2) . . . . ?
C30 O18 C27 C28 0.6(3) . . . . ?
C30 O18 C27 C26 -178.0(2) . . . . ?
C25 C26 C27 C28 -176.5(3) . . . . ?
O17 C26 C27 C28 -0.2(4) . . . . ?
C25 C26 C27 O18 1.7(4) . . . . ?
O17 C26 C27 O18 178.0(2) . . . . ?
O18 C27 C28 C29 -0.3(3) . . . . ?
C26 C27 C28 C29 177.9(3) . . . . ?
C27 C28 C29 C30 -0.2(3) . . . . ?
C28 C29 C30 O18 0.6(3) . . . . ?
C27 O18 C30 C29 -0.7(3) . . . . ?
C37 O31 C34 C35 -0.3(3) . . . . ?
O31 C34 C35 C36 0.8(3) . . . . ?
C34 C35 C36 C37 -0.9(3) . . . . ?
C35 C36 C37 O31 0.8(3) . . . . ?
C35 C36 C37 C38 -177.8(3) . . . . ?
C34 O31 C37 C36 -0.4(3) . . . . ?
C34 O31 C37 C38 178.6(2) . . . . ?
C41 O32 C38 C39 0.1(3) . . . . ?
C41 O32 C38 C37 -179.2(2) . . . . ?
C36 C37 C38 C39 179.1(3) . . . . ?
O31 C37 C38 C39 0.6(4) . . . . ?
C36 C37 C38 O32 -1.8(4) . . . . ?
O31 C37 C38 O32 179.6(2) . . . . ?
O32 C38 C39 C40 -0.5(3) . . . . ?
C37 C38 C39 C40 178.6(3) . . . . ?
C38 C39 C40 C41 0.7(3) . . . . ?
C38 O32 C41 C40 0.3(3) . . . . ?
C38 O32 C41 C42 178.4(2) . . . . ?
C39 C40 C41 O32 -0.6(3) . . . . ?
C39 C40 C41 C42 -178.3(3) . . . . ?
C45 O33 C42 C43 -0.3(3) . . . . ?
C45 O33 C42 C41 179.1(2) . . . . ?
O32 C41 C42 C43 8.9(4) . . . . ?
C40 C41 C42 C43 -173.6(3) . . . . ?
O32 C41 C42 O33 -170.3(2) . . . . ?
C40 C41 C42 O33 7.2(4) . . . . ?
O33 C42 C43 C44 -0.1(3) . . . . ?
C41 C42 C43 C44 -179.4(3) . . . . ?
C42 C43 C44 C45 0.5(3) . . . . ?
C43 C44 C45 O33 -0.7(3) . . . . ?
C42 O33 C45 C44 0.7(3) . . . . ?
